data_2211465
loop_
_publ_author_name
'Dong-Xia Zhu'
'Ya-Qian Lan'
'Yao-Mei Fu'
'Zhong-Min Su'

_publ_section_title
;<i>cis</i>-Dichlorobis[2-(2-pyridyl)-1<i>H</i>-imidazole-\k<i>N</i>^3^]zinc(II)
 hemihydrate
;
_journal_coeditor_code HY2029
_journal_issue 12
_journal_name_full 'Acta Crystallographica Section E'
_journal_page_first m3479
_journal_page_last m3480
_journal_paper_doi 10.1107/S160053680604921X
_journal_volume 62
_journal_year 2006
_chemical_formula_iupac '[Zn Cl2 (C8 H7 N3)2], 0.5H2 O'
_chemical_formula_moiety 'C16 H14 Cl2 N6 Zn, 0.5(H2 O)'
_chemical_formula_sum 'C16 H15 Cl2 N6 O0.5 Zn'
_chemical_formula_weight 435.62
_chemical_name_systematic
;
cis-Dichlorobis[2-(2-pyridyl)-1H-imidazole-\kN^3^]zinc(II) hemihydrate
;
_space_group_IT_number 52
_symmetry_cell_setting orthorhombic
_symmetry_space_group_name_Hall '-P 2a 2bc'
_symmetry_space_group_name_H-M 'P n n a'
_atom_sites_solution_hydrogens geom
_atom_sites_solution_primary direct
_atom_sites_solution_secondary difmap
_audit_creation_method SHELXL-97
_cell_angle_alpha 90.000(5)
_cell_angle_beta 90.000(5)
_cell_angle_gamma 90.000(5)
_cell_formula_units_Z 4
_cell_length_a 9.279(5)
_cell_length_b 16.055(5)
_cell_length_c 12.474(5)
_cell_measurement_reflns_used 1500
_cell_measurement_temperature 293(2)
_cell_measurement_theta_max 28.29
_cell_measurement_theta_min 2.07
_cell_volume 1858.3(14)
_computing_cell_refinement 'SAINT (Bruker, 1999)'
_computing_data_collection 'SMART (Bruker, 1997)'
_computing_data_reduction SAINT
_computing_molecular_graphics 'SHELXTL-Plus (Sheldrick, 1990)'
_computing_publication_material SHELXL97
_computing_structure_refinement 'SHELXL97 (Sheldrick, 1997)'
_computing_structure_solution 'SHELXS97 (Sheldrick, 1997)'
_diffrn_ambient_temperature 293(2)
_diffrn_measured_fraction_theta_full 1.000
_diffrn_measured_fraction_theta_max 0.956
_diffrn_measurement_device_type 'Bruker APEX CCD area-detector'
_diffrn_measurement_method '\f and \w'
_diffrn_radiation_monochromator graphite
_diffrn_radiation_source 'fine-focus sealed tube'
_diffrn_radiation_type MoK\a
_diffrn_radiation_wavelength 0.71073
_diffrn_reflns_av_R_equivalents 0.0490
_diffrn_reflns_av_sigmaI/netI 0.0299
_diffrn_reflns_limit_h_max 12
_diffrn_reflns_limit_h_min -9
_diffrn_reflns_limit_k_max 13
_diffrn_reflns_limit_k_min -21
_diffrn_reflns_limit_l_max 16
_diffrn_reflns_limit_l_min -15
_diffrn_reflns_number 10539
_diffrn_reflns_theta_full 25.00
_diffrn_reflns_theta_max 28.29
_diffrn_reflns_theta_min 2.07
_exptl_absorpt_coefficient_mu 1.624
_exptl_absorpt_correction_T_max 0.218
_exptl_absorpt_correction_T_min 0.210
_exptl_absorpt_correction_type multi-scan
_exptl_absorpt_process_details '(SADABS; Sheldrick, 1996)'
_exptl_crystal_colour colorless
_exptl_crystal_density_diffrn 1.557
_exptl_crystal_density_method 'not measured'
_exptl_crystal_description block
_exptl_crystal_F_000 884
_exptl_crystal_size_max 0.32
_exptl_crystal_size_mid 0.29
_exptl_crystal_size_min 0.28
_refine_diff_density_max 0.396
_refine_diff_density_min -0.179
_refine_ls_extinction_coef 0.0031(6)
_refine_ls_extinction_expression Fc^*^=kFc[1+0.001xFc^2^\l^3^/sin(2\q)]^-1/4^
_refine_ls_extinction_method SHELXL97
_refine_ls_goodness_of_fit_ref 1.050
_refine_ls_hydrogen_treatment mixed
_refine_ls_matrix_type full
_refine_ls_number_parameters 130
_refine_ls_number_reflns 2222
_refine_ls_number_restraints 3
_refine_ls_restrained_S_all 1.049
_refine_ls_R_factor_all 0.0344
_refine_ls_R_factor_gt 0.0277
_refine_ls_shift/su_max 0.001
_refine_ls_shift/su_mean 0.000
_refine_ls_structure_factor_coef Fsqd
_refine_ls_weighting_details 'calc w=1/[\s^2^(Fo^2^)+(0.0581P)^2^] where P=(Fo^2^+2Fc^2^)/3'
_refine_ls_weighting_scheme calc
_refine_ls_wR_factor_gt 0.0898
_refine_ls_wR_factor_ref 0.0913
_reflns_number_gt 1740
_reflns_number_total 2222
_reflns_threshold_expression I>2\s(I)
_cod_data_source_file hy2029.cif
_cod_data_source_block I
_cod_database_code 2211465
_cod_database_fobs_code 2211465

loop_
_symmetry_equiv_pos_as_xyz
'x, y, z'
'-x+1/2, -y, z'
'x, -y+1/2, -z+1/2'
'-x+1/2, y+1/2, -z+1/2'
'-x, -y, -z'
'x-1/2, y, -z'
'-x, y-1/2, z-1/2'
'x-1/2, -y-1/2, z-1/2'

loop_
_atom_site_type_symbol
_atom_site_label
_atom_site_fract_x
_atom_site_fract_y
_atom_site_fract_z
_atom_site_U_iso_or_equiv
_atom_site_adp_type
_atom_site_calc_flag
_atom_site_refinement_flags
_atom_site_occupancy
C C1 0.6967(2) 0.10776(12) 0.27670(17) 0.0531(5) Uani d . 1
H H1 0.7205 0.1076 0.3491 0.064 Uiso calc R 1
C C2 0.5880(3) 0.05656(15) 0.24238(16) 0.0616(6) Uani d . 1
H H2 0.5399 0.0220 0.2903 0.074 Uiso calc R 1
C C3 0.5513(2) 0.05737(13) 0.13530(19) 0.0685(6) Uani d . 1
H H3 0.4762 0.0243 0.1104 0.082 Uiso calc R 1
C C4 0.6268(2) 0.10759(11) 0.06517(17) 0.0590(5) Uani d . 1
H H4 0.6056 0.1078 -0.0077 0.071 Uiso calc R 1
C C5 0.73536(17) 0.15782(10) 0.10670(14) 0.0430(4) Uani d . 1
C C6 0.82012(18) 0.21589(11) 0.04298(13) 0.0420(4) Uani d . 1
C C7 0.9724(2) 0.31290(13) 0.00626(15) 0.0533(5) Uani d . 1
H H7 1.0438 0.3531 0.0136 0.064 Uiso calc R 1
C C8 0.9047(2) 0.29267(14) -0.08702(15) 0.0593(5) Uani d . 1
H H8 0.9205 0.3162 -0.1541 0.071 Uiso calc R 1
N N1 0.91890(17) 0.26482(9) 0.08722(13) 0.0430(4) Uani d . 1
N N2 0.80971(18) 0.23158(11) -0.06266(13) 0.0525(4) Uani d . 1
N N3 0.77016(15) 0.15796(9) 0.21100(12) 0.0431(3) Uani d . 1
Cl Cl1 1.12895(5) 0.36368(3) 0.26218(3) 0.04627(15) Uani d . 1
Zn Zn1 0.95416(3) 0.2500 0.2500 0.04107(14) Uani d S 1
O O1W 0.2500 0.5000 0.0704(4) 0.1045(17) Uani d SPD 0.50
H H5 0.752(2) 0.2060(14) -0.1113(16) 0.068(6) Uiso d . 1
H H1A 0.178(8) 0.492(6) 0.031(7) 0.102 Uiso d PD 0.25
H H1B 0.257(10) 0.457(4) 0.109(7) 0.102 Uiso d PD 0.25

loop_
_atom_site_aniso_label
_atom_site_aniso_U_11
_atom_site_aniso_U_22
_atom_site_aniso_U_33
_atom_site_aniso_U_12
_atom_site_aniso_U_13
_atom_site_aniso_U_23
C1 0.0581(12) 0.0482(10) 0.0530(10) -0.0007(9) 0.0088(9) 0.0032(9)
C2 0.0619(13) 0.0469(12) 0.0759(16) -0.0093(10) 0.0139(10) 0.0040(9)
C3 0.0652(14) 0.0562(12) 0.0842(16) -0.0181(10) -0.0028(11) -0.0016(12)
C4 0.0605(12) 0.0550(11) 0.0614(13) -0.0126(10) -0.0107(9) -0.0025(10)
C5 0.0402(9) 0.0400(9) 0.0488(9) 0.0019(7) -0.0022(7) -0.0016(7)
C6 0.0412(9) 0.0446(9) 0.0403(9) 0.0014(8) -0.0067(7) -0.0025(8)
C7 0.0521(11) 0.0610(12) 0.0469(10) -0.0120(9) -0.0055(8) 0.0099(9)
C8 0.0584(11) 0.0762(14) 0.0431(10) -0.0123(11) -0.0070(9) 0.0149(10)
N1 0.0435(8) 0.0486(8) 0.0368(8) -0.0049(6) -0.0039(7) 0.0026(6)
N2 0.0496(9) 0.0666(10) 0.0413(9) -0.0077(7) -0.0107(7) 0.0013(8)
N3 0.0430(8) 0.0424(8) 0.0438(7) -0.0004(6) 0.0024(6) -0.0010(7)
Cl1 0.0479(3) 0.0454(3) 0.0455(3) -0.00158(18) -0.00588(17) -0.00051(17)
Zn1 0.0431(2) 0.0483(2) 0.03185(19) 0.000 0.000 -0.00009(11)
O1W 0.144(6) 0.080(3) 0.089(4) 0.019(3) 0.000 0.000

loop_
_atom_type_symbol
_atom_type_description
_atom_type_scat_dispersion_real
_atom_type_scat_dispersion_imag
_atom_type_scat_source
C C 0.0033 0.0016 'International Tables Vol C Tables 4.2.6.8 and 6.1.1.4'
H H 0.0000 0.0000 'International Tables Vol C Tables 4.2.6.8 and 6.1.1.4'
N N 0.0061 0.0033 'International Tables Vol C Tables 4.2.6.8 and 6.1.1.4'
Cl Cl 0.1484 0.1585 'International Tables Vol C Tables 4.2.6.8 and 6.1.1.4'
Zn Zn 0.2839 1.4301 'International Tables Vol C Tables 4.2.6.8 and 6.1.1.4'
O O 0.0106 0.0060 'International Tables Vol C Tables 4.2.6.8 and 6.1.1.4'

loop_
_geom_angle_atom_site_label_1
_geom_angle_atom_site_label_2
_geom_angle_atom_site_label_3
_geom_angle_site_symmetry_1
_geom_angle_site_symmetry_3
_geom_angle
N3 C1 C2 . . 123.08(19)
N3 C1 H1 . . 118.5
C2 C1 H1 . . 118.5
C1 C2 C3 . . 118.6(2)
C1 C2 H2 . . 120.7
C3 C2 H2 . . 120.7
C2 C3 C4 . . 119.6(2)
C2 C3 H3 . . 120.2
C4 C3 H3 . . 120.2
C3 C4 C5 . . 118.04(19)
C3 C4 H4 . . 121.0
C5 C4 H4 . . 121.0
N3 C5 C4 . . 122.49(16)
N3 C5 C6 . . 113.50(15)
C4 C5 C6 . . 124.01(16)
N1 C6 N2 . . 110.25(17)
N1 C6 C5 . . 121.67(15)
N2 C6 C5 . . 128.03(16)
C8 C7 N1 . . 109.24(17)
C8 C7 H7 . . 125.4
N1 C7 H7 . . 125.4
N2 C8 C7 . . 106.35(16)
N2 C8 H8 . . 126.8
C7 C8 H8 . . 126.8
C6 N1 C7 . . 106.16(15)
C6 N1 Zn1 . . 116.68(12)
C7 N1 Zn1 . . 137.16(13)
C6 N2 C8 . . 108.00(16)
C6 N2 H5 . . 127.7(13)
C8 N2 H5 . . 124.2(13)
C1 N3 C5 . . 118.12(16)
C1 N3 Zn1 . . 129.32(13)
C5 N3 Zn1 . . 112.55(11)
N1 Zn1 N1 3 . 161.81(9)
N1 Zn1 N3 3 . 90.93(6)
N1 Zn1 N3 . . 75.53(6)
N1 Zn1 N3 3 3 75.53(6)
N1 Zn1 N3 . 3 90.93(6)
N3 Zn1 N3 . 3 84.68(8)
N1 Zn1 Cl1 3 . 97.45(4)
N1 Zn1 Cl1 . . 94.59(4)
N3 Zn1 Cl1 . . 168.64(4)
N3 Zn1 Cl1 3 . 89.98(5)
N1 Zn1 Cl1 3 3 94.59(4)
N1 Zn1 Cl1 . 3 97.45(4)
N3 Zn1 Cl1 . 3 89.98(5)
N3 Zn1 Cl1 3 3 168.64(4)
Cl1 Zn1 Cl1 . 3 96.95(4)
H1A O1W H1B . . 105.7(17)

loop_
_geom_bond_atom_site_label_1
_geom_bond_atom_site_label_2
_geom_bond_site_symmetry_2
_geom_bond_distance
C1 N3 . 1.336(2)
C1 C2 . 1.370(3)
C1 H1 . 0.9300
C2 C3 . 1.378(3)
C2 H2 . 0.9300
C3 C4 . 1.380(3)
C3 H3 . 0.9300
C4 C5 . 1.391(2)
C4 H4 . 0.9300
C5 N3 . 1.340(2)
C5 C6 . 1.456(2)
C6 N1 . 1.327(2)
C6 N2 . 1.345(2)
C7 C8 . 1.362(3)
C7 N1 . 1.365(2)
C7 H7 . 0.9300
C8 N2 . 1.353(3)
C8 H8 . 0.9300
N1 Zn1 . 2.0704(18)
N2 H5 . 0.91(2)
N3 Zn1 . 2.3099(16)
Cl1 Zn1 . 2.4463(9)
Zn1 N1 3 2.0704(18)
Zn1 N3 3 2.3099(16)
Zn1 Cl1 3 2.4463(9)
O1W H1A . 0.841(10)
O1W H1B . 0.842(10)

loop_
_geom_hbond_atom_site_label_D
_geom_hbond_atom_site_label_H
_geom_hbond_atom_site_label_A
_geom_hbond_site_symmetry_A
_geom_hbond_distance_DH
_geom_hbond_distance_HA
_geom_hbond_distance_DA
_geom_hbond_angle_DHA
N2 H5 Cl1 8_565 0.91(2) 2.25(2) 3.151(2) 174.3(18)

loop_
_geom_torsion_atom_site_label_1
_geom_torsion_atom_site_label_2
_geom_torsion_atom_site_label_3
_geom_torsion_atom_site_label_4
_geom_torsion_site_symmetry_4
_geom_torsion
N3 C1 C2 C3 . -0.7(3)
C1 C2 C3 C4 . 1.7(3)
C2 C3 C4 C5 . -1.9(3)
C3 C4 C5 N3 . 1.1(3)
C3 C4 C5 C6 . -177.77(17)
N3 C5 C6 N1 . -1.6(2)
C4 C5 C6 N1 . 177.36(18)
N3 C5 C6 N2 . -178.63(17)
C4 C5 C6 N2 . 0.3(3)
N1 C7 C8 N2 . -0.3(2)
N2 C6 N1 C7 . 0.0(2)
C5 C6 N1 C7 . -177.53(16)
N2 C6 N1 Zn1 . -179.33(12)
C5 C6 N1 Zn1 . 3.2(2)
C8 C7 N1 C6 . 0.2(2)
C8 C7 N1 Zn1 . 179.26(15)
N1 C6 N2 C8 . -0.1(2)
C5 C6 N2 C8 . 177.17(18)
C7 C8 N2 C6 . 0.2(2)
C2 C1 N3 C5 . -0.1(3)
C2 C1 N3 Zn1 . 179.23(16)
C4 C5 N3 C1 . -0.1(3)
C6 C5 N3 C1 . 178.86(15)
C4 C5 N3 Zn1 . -179.55(14)
C6 C5 N3 Zn1 . -0.56(17)
C7 N1 Zn1 N1 3 135.6(2)
C6 N1 Zn1 N3 . -2.43(13)
C7 N1 Zn1 N3 . 178.6(2)
C6 N1 Zn1 N3 3 -86.69(14)
C7 N1 Zn1 N3 3 94.3(2)
C6 N1 Zn1 Cl1 . -176.75(13)
C7 N1 Zn1 Cl1 . 4.2(2)
C6 N1 Zn1 Cl1 3 85.62(13)
C7 N1 Zn1 Cl1 3 -93.4(2)
C1 N3 Zn1 N1 3 -10.03(15)
C5 N3 Zn1 N1 3 169.30(12)
C1 N3 Zn1 N1 . -177.75(16)
C5 N3 Zn1 N1 . 1.59(11)
C1 N3 Zn1 N3 3 -85.41(15)
C5 N3 Zn1 N3 3 93.93(12)
C1 N3 Zn1 Cl1 . -147.68(16)
C5 N3 Zn1 Cl1 . 31.7(3)
C1 N3 Zn1 Cl1 3 84.55(15)
C5 N3 Zn1 Cl1 3 -96.11(11)
